data_4344645
loop_
_publ_author_name
'An, Ran'
'Zhao, Hui'
'Hu, Huai-Ming'
'Wang, Xiaofang'
'Yang, Meng-Lin'
'Xue, Ganglin'

_publ_contact_author
;
    Porf. Huai-Ming Hu
    College of Chemistry and Materials Science
    Northwest University
    Xi'an 710127
    People's Republic of China
;
_publ_section_title
;
 Synthesis, Structure, White-Light Emission, and Temperature Recognition
 Properties of Eu/Tb Mixed Coordination Polymers.
;
_journal_issue 2
_journal_name_full 'Inorganic chemistry'
_journal_page_first 871
_journal_page_last 876
_journal_paper_doi 10.1021/acs.inorgchem.5b02375
_journal_volume 55
_journal_year 2016
_chemical_formula_moiety 'C24 H17 Eu N4 O7 S, 2(O)'
_chemical_formula_sum 'C24 H19 Eu N4 O9 S'
_chemical_formula_weight 691.45
_space_group_IT_number 14
_symmetry_cell_setting monoclinic
_symmetry_space_group_name_Hall '-P 2yn'
_symmetry_space_group_name_H-M 'P 1 21/n 1'
_atom_sites_solution_hydrogens geom
_atom_sites_solution_primary direct
_atom_sites_solution_secondary difmap
_audit_creation_method SHELXL-97
_audit_update_record
;
2015-12-17 # Formatted by publCIF

;
_cell_angle_alpha 90.00
_cell_angle_beta 98.766(2)
_cell_angle_gamma 90.00
_cell_formula_units_Z 4
_cell_length_a 8.2233(9)
_cell_length_b 14.9061(17)
_cell_length_c 20.750(2)
_cell_measurement_reflns_used 3645
_cell_measurement_temperature 296(2)
_cell_measurement_theta_max 25.74
_cell_measurement_theta_min 2.41
_cell_volume 2513.8(5)
_computing_cell_refinement 'Bruker SAINT'
_computing_data_collection 'Bruker APEX2'
_computing_data_reduction 'Bruker SAINT'
_computing_molecular_graphics 'Bruker SHELXTL'
_computing_publication_material 'Bruker SHELXTL'
_computing_structure_refinement 'SHELXL-97 (Sheldrick, 2008)'
_computing_structure_solution 'SHELXS-97 (Sheldrick, 2008)'
_diffrn_ambient_temperature 296(2)
_diffrn_measured_fraction_theta_full 0.998
_diffrn_measured_fraction_theta_max 0.998
_diffrn_measurement_device_type 'Bruker APEX-II CCD'
_diffrn_measurement_method '\f and \w scans'
_diffrn_radiation_monochromator graphite
_diffrn_radiation_source 'fine-focus sealed tube'
_diffrn_radiation_type MoK\a
_diffrn_radiation_wavelength 0.71073
_diffrn_reflns_av_R_equivalents 0.0352
_diffrn_reflns_av_sigmaI/netI 0.0416
_diffrn_reflns_limit_h_max 8
_diffrn_reflns_limit_h_min -9
_diffrn_reflns_limit_k_max 17
_diffrn_reflns_limit_k_min -17
_diffrn_reflns_limit_l_max 24
_diffrn_reflns_limit_l_min -22
_diffrn_reflns_number 12371
_diffrn_reflns_theta_full 25.05
_diffrn_reflns_theta_max 25.05
_diffrn_reflns_theta_min 1.99
_exptl_absorpt_coefficient_mu 2.640
_exptl_absorpt_correction_T_max 0.758
_exptl_absorpt_correction_T_min 0.685
_exptl_absorpt_correction_type multi-scan
_exptl_absorpt_process_details sadabs
_exptl_crystal_colour yellow
_exptl_crystal_density_diffrn 1.827
_exptl_crystal_density_method 'not measured'
_exptl_crystal_description block
_exptl_crystal_F_000 1368
_exptl_crystal_size_max 0.18
_exptl_crystal_size_mid 0.12
_exptl_crystal_size_min 0.10
_refine_diff_density_max 0.805
_refine_diff_density_min -0.830
_refine_diff_density_rms 0.095
_refine_ls_extinction_method none
_refine_ls_goodness_of_fit_ref 1.025
_refine_ls_hydrogen_treatment constr
_refine_ls_matrix_type full
_refine_ls_number_parameters 352
_refine_ls_number_reflns 4444
_refine_ls_number_restraints 0
_refine_ls_restrained_S_all 1.025
_refine_ls_R_factor_all 0.0379
_refine_ls_R_factor_gt 0.0300
_refine_ls_shift/su_max 0.001
_refine_ls_shift/su_mean 0.000
_refine_ls_structure_factor_coef Fsqd
_refine_ls_weighting_details 'calc w=1/[\s^2^(Fo^2^)+(0.0278P)^2^+2.5183P] where P=(Fo^2^+2Fc^2^)/3'
_refine_ls_weighting_scheme calc
_refine_ls_wR_factor_gt 0.0655
_refine_ls_wR_factor_ref 0.0690
_reflns_number_gt 3772
_reflns_number_total 4444
_reflns_threshold_expression >2sigma(I)
_cod_data_source_file ic5b02375_si_002.cif
_cod_data_source_block nw1804_0m
_cod_original_sg_symbol_H-M P2(1)/n
_cod_database_code 4344645

loop_
_symmetry_equiv_pos_as_xyz
'x, y, z'
'-x+1/2, y+1/2, -z+1/2'
'-x, -y, -z'
'x-1/2, -y-1/2, z-1/2'

loop_
_atom_site_label
_atom_site_type_symbol
_atom_site_fract_x
_atom_site_fract_y
_atom_site_fract_z
_atom_site_U_iso_or_equiv
_atom_site_adp_type
_atom_site_occupancy
_atom_site_symmetry_multiplicity
_atom_site_calc_flag
_atom_site_refinement_flags
Eu1 Eu 0.54206(2) 0.112179(13) 0.050500(10) 0.02222(8) Uani 1 1 d .
S1 S 1.00779(14) 0.62597(7) 0.29990(5) 0.0286(3) Uani 1 1 d .
N1 N 0.7604(4) 0.2264(2) 0.09618(17) 0.0291(8) Uani 1 1 d .
N2 N 0.4569(4) 0.2822(2) 0.03971(17) 0.0269(8) Uani 1 1 d .
N3 N 0.8649(4) 0.5385(2) 0.16568(17) 0.0303(8) Uani 1 1 d .
H3A H 0.9668 0.5409 0.1829 0.036 Uiso 1 1 calc R
N4 N 0.6071(5) 0.5812(2) 0.13294(17) 0.0306(9) Uani 1 1 d .
O1 O 0.8798(4) 0.57010(19) 0.31965(15) 0.0350(7) Uani 1 1 d .
O2 O 1.0963(4) 0.6697(2) 0.35820(13) 0.0356(8) Uani 1 1 d .
O3 O 1.1179(4) 0.5793(2) 0.26274(14) 0.0369(8) Uani 1 1 d .
O4 O 0.2845(3) 0.11040(18) -0.01059(15) 0.0319(7) Uani 1 1 d .
O5 O 0.2178(3) -0.02002(18) -0.06135(14) 0.0285(7) Uani 1 1 d .
O6 O -0.3449(4) 0.16931(19) -0.04236(14) 0.0328(7) Uani 1 1 d .
O7 O -0.4376(3) 0.03313(19) -0.06159(14) 0.0285(7) Uani 1 1 d .
C1 C 0.9105(6) 0.1994(3) 0.1217(3) 0.0444(13) Uani 1 1 d .
H1 H 0.9344 0.1385 0.1200 0.053 Uiso 1 1 calc R
C2 C 1.0340(6) 0.2564(3) 0.1508(3) 0.0552(16) Uani 1 1 d .
H2 H 1.1376 0.2343 0.1675 0.066 Uiso 1 1 calc R
C3 C 0.9996(6) 0.3451(3) 0.1542(3) 0.0439(13) Uani 1 1 d .
H3 H 1.0798 0.3846 0.1738 0.053 Uiso 1 1 calc R
C4 C 0.8431(5) 0.3771(3) 0.1281(2) 0.0297(10) Uani 1 1 d .
C5 C 0.7864(5) 0.4666(3) 0.1338(2) 0.0273(10) Uani 1 1 d .
C6 C 0.6284(5) 0.4945(3) 0.1134(2) 0.0283(10) Uani 1 1 d .
C7 C 0.5112(5) 0.4342(3) 0.0780(2) 0.0267(10) Uani 1 1 d .
C8 C 0.3494(5) 0.4592(3) 0.0521(2) 0.0339(11) Uani 1 1 d .
H8 H 0.3127 0.5176 0.0564 0.041 Uiso 1 1 calc R
C9 C 0.2468(6) 0.3950(3) 0.0201(2) 0.0371(11) Uani 1 1 d .
H9 H 0.1396 0.4094 0.0019 0.045 Uiso 1 1 calc R
C10 C 0.3060(5) 0.3081(3) 0.0155(2) 0.0324(11) Uani 1 1 d .
H10 H 0.2349 0.2655 -0.0061 0.039 Uiso 1 1 calc R
C11 C 0.5607(5) 0.3450(3) 0.07048(19) 0.0246(9) Uani 1 1 d .
C12 C 0.7258(5) 0.3154(3) 0.0980(2) 0.0262(10) Uani 1 1 d .
C13 C 0.7527(5) 0.6051(3) 0.1653(2) 0.0286(10) Uani 1 1 d .
C14 C 0.7906(5) 0.6946(3) 0.1941(2) 0.0267(10) Uani 1 1 d .
C15 C 0.7033(6) 0.7663(3) 0.1625(2) 0.0339(11) Uani 1 1 d .
H15 H 0.6229 0.7553 0.1268 0.041 Uiso 1 1 calc R
C16 C 0.7345(6) 0.8540(3) 0.1837(2) 0.0382(12) Uani 1 1 d .
H16 H 0.6732 0.9010 0.1629 0.046 Uiso 1 1 calc R
C17 C 0.8568(6) 0.8711(3) 0.2355(2) 0.0346(11) Uani 1 1 d .
H17 H 0.8815 0.9299 0.2484 0.042 Uiso 1 1 calc R
C18 C 0.9427(6) 0.8007(3) 0.2684(2) 0.0343(11) Uani 1 1 d .
H18 H 1.0239 0.8126 0.3037 0.041 Uiso 1 1 calc R
C19 C 0.9087(5) 0.7120(3) 0.24913(19) 0.0265(10) Uani 1 1 d .
C20 C 0.1835(5) 0.0585(3) -0.0449(2) 0.0246(9) Uani 1 1 d .
C21 C 0.0142(5) 0.0958(3) -0.0649(2) 0.0286(10) Uani 1 1 d .
H21A H 0.0253 0.1555 -0.0823 0.034 Uiso 1 1 calc R
H21B H -0.0368 0.1022 -0.0260 0.034 Uiso 1 1 calc R
C22 C -0.1036(5) 0.0430(3) -0.1149(2) 0.0281(10) Uani 1 1 d .
H22A H -0.1259 -0.0148 -0.0966 0.034 Uiso 1 1 calc R
H22B H -0.0522 0.0324 -0.1533 0.034 Uiso 1 1 calc R
C23 C -0.2661(5) 0.0934(3) -0.1346(2) 0.0266(10) Uani 1 1 d .
H23A H -0.2439 0.1530 -0.1500 0.032 Uiso 1 1 calc R
H23B H -0.3333 0.0618 -0.1699 0.032 Uiso 1 1 calc R
C24 C -0.3567(5) 0.1004(3) -0.0772(2) 0.0236(9) Uani 1 1 d .
O8 O 0.1960(8) 0.1477(6) 0.3301(3) 0.167(3) Uani 1 1 d .
O9 O 0.8767(6) 0.3264(3) 0.9502(3) 0.1024(17) Uani 1 1 d .

loop_
_atom_site_aniso_label
_atom_site_aniso_U_11
_atom_site_aniso_U_22
_atom_site_aniso_U_33
_atom_site_aniso_U_23
_atom_site_aniso_U_13
_atom_site_aniso_U_12
Eu1 0.01884(12) 0.01873(12) 0.02843(13) -0.00476(9) 0.00145(8) 0.00012(9)
S1 0.0313(6) 0.0270(6) 0.0270(6) 0.0041(5) 0.0031(5) -0.0026(5)
N1 0.026(2) 0.0190(19) 0.041(2) -0.0079(16) 0.0025(17) 0.0027(15)
N2 0.025(2) 0.024(2) 0.031(2) -0.0031(15) 0.0026(16) -0.0025(15)
N3 0.030(2) 0.023(2) 0.036(2) -0.0062(16) -0.0008(17) -0.0027(16)
N4 0.037(2) 0.0197(19) 0.034(2) -0.0028(16) 0.0004(18) 0.0014(16)
O1 0.0341(18) 0.0268(17) 0.0433(19) 0.0085(14) 0.0039(15) -0.0049(14)
O2 0.0420(19) 0.0384(19) 0.0248(16) 0.0018(14) -0.0002(14) -0.0090(15)
O3 0.0373(19) 0.0397(19) 0.0333(18) -0.0016(15) 0.0044(15) 0.0049(15)
O4 0.0207(15) 0.0244(16) 0.0470(19) -0.0094(14) -0.0061(14) -0.0015(13)
O5 0.0241(16) 0.0220(16) 0.0382(18) -0.0058(13) 0.0013(14) 0.0029(12)
O6 0.0361(18) 0.0236(17) 0.0402(18) -0.0039(14) 0.0109(15) -0.0031(14)
O7 0.0259(16) 0.0260(16) 0.0327(17) -0.0002(13) 0.0020(13) -0.0059(13)
C1 0.028(3) 0.032(3) 0.068(4) -0.015(2) -0.007(3) 0.006(2)
C2 0.027(3) 0.040(3) 0.091(4) -0.020(3) -0.015(3) 0.006(2)
C3 0.024(3) 0.036(3) 0.067(4) -0.014(3) -0.007(2) -0.003(2)
C4 0.027(2) 0.031(2) 0.032(2) -0.0079(19) 0.005(2) -0.0010(19)
C5 0.028(2) 0.022(2) 0.031(2) -0.0045(18) 0.001(2) -0.0033(19)
C6 0.035(3) 0.020(2) 0.029(2) 0.0010(18) 0.003(2) -0.0036(19)
C7 0.031(2) 0.021(2) 0.029(2) 0.0015(18) 0.0060(19) 0.0011(18)
C8 0.033(3) 0.023(2) 0.044(3) 0.000(2) 0.001(2) 0.005(2)
C9 0.030(3) 0.031(3) 0.047(3) 0.000(2) -0.007(2) 0.005(2)
C10 0.028(2) 0.028(2) 0.037(3) -0.003(2) -0.008(2) 0.000(2)
C11 0.028(2) 0.021(2) 0.024(2) 0.0002(18) 0.0043(19) -0.0024(18)
C12 0.026(2) 0.026(2) 0.028(2) -0.0038(18) 0.0056(19) -0.0022(18)
C13 0.034(3) 0.023(2) 0.028(2) 0.0020(18) 0.002(2) -0.002(2)
C14 0.034(2) 0.018(2) 0.028(2) 0.0003(18) 0.007(2) -0.0011(18)
C15 0.039(3) 0.027(2) 0.034(3) 0.000(2) -0.001(2) 0.002(2)
C16 0.054(3) 0.024(2) 0.038(3) 0.004(2) 0.011(2) 0.006(2)
C17 0.054(3) 0.019(2) 0.033(3) -0.0028(19) 0.011(2) -0.004(2)
C18 0.047(3) 0.027(2) 0.029(2) -0.001(2) 0.006(2) -0.009(2)
C19 0.034(3) 0.023(2) 0.023(2) 0.0006(17) 0.0065(19) -0.0040(19)
C20 0.024(2) 0.023(2) 0.028(2) 0.0017(18) 0.0073(19) -0.0011(18)
C21 0.017(2) 0.028(2) 0.040(3) -0.0055(19) 0.0018(19) 0.0015(18)
C22 0.024(2) 0.029(2) 0.032(2) -0.0072(19) 0.0048(19) 0.0010(19)
C23 0.027(2) 0.027(2) 0.025(2) -0.0003(18) 0.0018(19) -0.0013(18)
C24 0.016(2) 0.026(2) 0.027(2) 0.0012(18) -0.0012(17) 0.0044(18)
O8 0.093(5) 0.284(9) 0.134(5) -0.056(6) 0.051(4) -0.055(5)
O9 0.089(4) 0.071(3) 0.144(5) -0.004(3) 0.008(3) -0.015(3)

loop_
_atom_type_symbol
_atom_type_description
_atom_type_scat_dispersion_real
_atom_type_scat_dispersion_imag
_atom_type_scat_source
C C 0.0033 0.0016 'International Tables Vol C Tables 4.2.6.8 and 6.1.1.4'
H H 0.0000 0.0000 'International Tables Vol C Tables 4.2.6.8 and 6.1.1.4'
N N 0.0061 0.0033 'International Tables Vol C Tables 4.2.6.8 and 6.1.1.4'
O O 0.0106 0.0060 'International Tables Vol C Tables 4.2.6.8 and 6.1.1.4'
Eu Eu -0.1578 3.6682 'International Tables Vol C Tables 4.2.6.8 and 6.1.1.4'
S S 0.1246 0.1234 'International Tables Vol C Tables 4.2.6.8 and 6.1.1.4'

loop_
_geom_angle_atom_site_label_1
_geom_angle_atom_site_label_2
_geom_angle_atom_site_label_3
_geom_angle
_geom_angle_site_symmetry_1
_geom_angle_site_symmetry_3
O4 Eu1 O7 73.96(10) . 3
O4 Eu1 O5 136.49(10) . 3_655
O7 Eu1 O5 76.73(9) 3 3_655
O4 Eu1 O6 89.90(11) . 1_655
O7 Eu1 O6 126.31(10) 3 1_655
O5 Eu1 O6 82.24(10) 3_655 1_655
O4 Eu1 O2 86.24(10) . 2_645
O7 Eu1 O2 91.51(10) 3 2_645
O5 Eu1 O2 126.15(10) 3_655 2_645
O6 Eu1 O2 139.11(10) 1_655 2_645
O4 Eu1 N1 138.65(10) . .
O7 Eu1 N1 145.56(10) 3 .
O5 Eu1 N1 79.85(10) 3_655 .
O6 Eu1 N1 74.14(11) 1_655 .
O2 Eu1 N1 82.27(11) 2_645 .
O4 Eu1 N2 75.70(10) . .
O7 Eu1 N2 142.99(10) 3 .
O5 Eu1 N2 140.18(10) 3_655 .
O6 Eu1 N2 73.88(10) 1_655 .
O2 Eu1 N2 65.72(10) 2_645 .
N1 Eu1 N2 63.35(11) . .
O4 Eu1 O7 71.64(10) . 1_655
O7 Eu1 O7 75.41(10) 3 1_655
O5 Eu1 O7 70.31(9) 3_655 1_655
O6 Eu1 O7 50.98(9) 1_655 1_655
O2 Eu1 O7 156.60(9) 2_645 1_655
N1 Eu1 O7 119.39(10) . 1_655
N2 Eu1 O7 114.06(10) . 1_655
O4 Eu1 O1 126.66(10) . 2_645
O7 Eu1 O1 74.23(9) 3 2_645
O5 Eu1 O1 73.12(9) 3_655 2_645
O6 Eu1 O1 143.28(10) 1_655 2_645
O2 Eu1 O1 53.22(9) 2_645 2_645
N1 Eu1 O1 75.02(10) . 2_645
N2 Eu1 O1 108.85(9) . 2_645
O7 Eu1 O1 136.65(8) 1_655 2_645
O4 Eu1 C24 82.18(11) . 1_655
O7 Eu1 C24 101.15(11) 3 1_655
O5 Eu1 C24 72.73(10) 3_655 1_655
O6 Eu1 C24 25.17(10) 1_655 1_655
O2 Eu1 C24 159.71(10) 2_645 1_655
N1 Eu1 C24 95.52(11) . 1_655
N2 Eu1 C24 95.18(11) . 1_655
O7 Eu1 C24 26.00(9) 1_655 1_655
O1 Eu1 C24 145.67(10) 2_645 1_655
O4 Eu1 S1 107.01(8) . 2_645
O7 Eu1 S1 82.05(7) 3 2_645
O5 Eu1 S1 99.90(7) 3_655 2_645
O6 Eu1 S1 150.71(7) 1_655 2_645
O2 Eu1 S1 26.37(7) 2_645 2_645
N1 Eu1 S1 77.49(8) . 2_645
N2 Eu1 S1 87.07(8) . 2_645
O7 Eu1 S1 156.91(6) 1_655 2_645
O1 Eu1 S1 26.86(6) 2_645 2_645
C24 Eu1 S1 170.81(8) 1_655 2_645
O4 Eu1 Eu1 67.99(7) . 3_655
O7 Eu1 Eu1 40.20(7) 3 3_655
O5 Eu1 Eu1 68.81(7) 3_655 3_655
O6 Eu1 Eu1 86.15(7) 1_655 3_655
O2 Eu1 Eu1 128.89(7) 2_645 3_655
N1 Eu1 Eu1 144.96(8) . 3_655
N2 Eu1 Eu1 138.39(7) . 3_655
O7 Eu1 Eu1 35.21(6) 1_655 3_655
O1 Eu1 Eu1 108.85(6) 2_645 3_655
C24 Eu1 Eu1 61.04(8) 1_655 3_655
S1 Eu1 Eu1 122.08(2) 2_645 3_655
O1 S1 O3 114.38(19) . .
O1 S1 O2 108.21(18) . .
O3 S1 O2 112.33(19) . .
O1 S1 C19 107.19(19) . .
O3 S1 C19 107.32(19) . .
O2 S1 C19 107.06(19) . .
O1 S1 Eu1 58.85(13) . 2_655
O3 S1 Eu1 131.80(13) . 2_655
O2 S1 Eu1 49.36(12) . 2_655
C19 S1 Eu1 120.44(14) . 2_655
C1 N1 C12 118.1(4) . .
C1 N1 Eu1 120.3(3) . .
C12 N1 Eu1 121.6(3) . .
C10 N2 C11 117.7(4) . .
C10 N2 Eu1 122.4(3) . .
C11 N2 Eu1 118.9(3) . .
C13 N3 C5 107.5(4) . .
C13 N3 H3A 126.3 . .
C5 N3 H3A 126.3 . .
C13 N4 C6 104.9(4) . .
S1 O1 Eu1 94.30(15) . 2_655
S1 O2 Eu1 104.27(15) . 2_655
C20 O4 Eu1 141.7(3) . .
C20 O5 Eu1 136.3(3) . 3_655
C24 O6 Eu1 99.6(2) . 1_455
C24 O7 Eu1 164.3(3) . 3
C24 O7 Eu1 88.8(2) . 1_455
Eu1 O7 Eu1 104.59(10) 3 1_455
N1 C1 C2 124.0(4) . .
N1 C1 H1 118.0 . .
C2 C1 H1 118.0 . .
C3 C2 C1 118.4(5) . .
C3 C2 H2 120.8 . .
C1 C2 H2 120.8 . .
C2 C3 C4 119.9(4) . .
C2 C3 H3 120.1 . .
C4 C3 H3 120.1 . .
C3 C4 C12 118.4(4) . .
C3 C4 C5 125.5(4) . .
C12 C4 C5 116.0(4) . .
C6 C5 N3 105.5(4) . .
C6 C5 C4 124.6(4) . .
N3 C5 C4 129.6(4) . .
C5 C6 N4 110.7(4) . .
C5 C6 C7 120.0(4) . .
N4 C6 C7 129.4(4) . .
C8 C7 C11 118.7(4) . .
C8 C7 C6 123.5(4) . .
C11 C7 C6 117.8(4) . .
C9 C8 C7 118.4(4) . .
C9 C8 H8 120.8 . .
C7 C8 H8 120.8 . .
C8 C9 C10 119.0(4) . .
C8 C9 H9 120.5 . .
C10 C9 H9 120.5 . .
N2 C10 C9 124.2(4) . .
N2 C10 H10 117.9 . .
C9 C10 H10 117.9 . .
N2 C11 C7 122.1(4) . .
N2 C11 C12 117.2(4) . .
C7 C11 C12 120.7(4) . .
N1 C12 C4 121.2(4) . .
N1 C12 C11 118.0(4) . .
C4 C12 C11 120.7(4) . .
N4 C13 N3 111.5(4) . .
N4 C13 C14 124.5(4) . .
N3 C13 C14 124.0(4) . .
C15 C14 C19 118.9(4) . .
C15 C14 C13 116.1(4) . .
C19 C14 C13 125.0(4) . .
C16 C15 C14 121.0(4) . .
C16 C15 H15 119.5 . .
C14 C15 H15 119.5 . .
C17 C16 C15 119.8(4) . .
C17 C16 H16 120.1 . .
C15 C16 H16 120.1 . .
C16 C17 C18 120.0(4) . .
C16 C17 H17 120.0 . .
C18 C17 H17 120.0 . .
C17 C18 C19 120.8(4) . .
C17 C18 H18 119.6 . .
C19 C18 H18 119.6 . .
C18 C19 C14 119.3(4) . .
C18 C19 S1 117.4(3) . .
C14 C19 S1 123.1(3) . .
O5 C20 O4 124.2(4) . .
O5 C20 C21 120.3(4) . .
O4 C20 C21 115.5(3) . .
C20 C21 C22 117.7(3) . .
C20 C21 H21A 107.9 . .
C22 C21 H21A 107.9 . .
C20 C21 H21B 107.9 . .
C22 C21 H21B 107.9 . .
H21A C21 H21B 107.2 . .
C21 C22 C23 111.5(3) . .
C21 C22 H22A 109.3 . .
C23 C22 H22A 109.3 . .
C21 C22 H22B 109.3 . .
C23 C22 H22B 109.3 . .
H22A C22 H22B 108.0 . .
C24 C23 C22 109.8(3) . .
C24 C23 H23A 109.7 . .
C22 C23 H23A 109.7 . .
C24 C23 H23B 109.7 . .
C22 C23 H23B 109.7 . .
H23A C23 H23B 108.2 . .
O6 C24 O7 119.8(4) . .
O6 C24 C23 120.8(4) . .
O7 C24 C23 119.3(4) . .
O6 C24 Eu1 55.2(2) . 1_455
O7 C24 Eu1 65.2(2) . 1_455
C23 C24 Eu1 167.1(3) . 1_455

loop_
_geom_bond_atom_site_label_1
_geom_bond_atom_site_label_2
_geom_bond_distance
_geom_bond_site_symmetry_2
Eu1 O4 2.297(3) .
Eu1 O7 2.354(3) 3
Eu1 O5 2.388(3) 3_655
Eu1 O6 2.418(3) 1_655
Eu1 O2 2.505(3) 2_645
Eu1 N1 2.550(3) .
Eu1 N2 2.630(3) .
Eu1 O7 2.635(3) 1_655
Eu1 O1 2.745(3) 2_645
Eu1 C24 2.902(4) 1_655
Eu1 S1 3.1992(11) 2_645
Eu1 Eu1 3.9514(5) 3_655
S1 O1 1.449(3) .
S1 O3 1.453(3) .
S1 O2 1.466(3) .
S1 C19 1.777(4) .
S1 Eu1 3.1992(11) 2_655
N1 C1 1.330(6) .
N1 C12 1.358(5) .
N2 C10 1.323(5) .
N2 C11 1.358(5) .
N3 C13 1.355(5) .
N3 C5 1.369(5) .
N3 H3A 0.8600 .
N4 C13 1.329(5) .
N4 C6 1.373(5) .
O1 Eu1 2.746(3) 2_655
O2 Eu1 2.505(3) 2_655
O4 C20 1.271(5) .
O5 C20 1.263(5) .
O5 Eu1 2.388(3) 3_655
O6 C24 1.252(5) .
O6 Eu1 2.418(3) 1_455
O7 C24 1.273(5) .
O7 Eu1 2.354(3) 3
O7 Eu1 2.635(3) 1_455
C1 C2 1.390(6) .
C1 H1 0.9300 .
C2 C3 1.356(7) .
C2 H2 0.9300 .
C3 C4 1.402(6) .
C3 H3 0.9300 .
C4 C12 1.408(6) .
C4 C5 1.423(6) .
C5 C6 1.368(6) .
C6 C7 1.435(6) .
C7 C8 1.407(6) .
C7 C11 1.408(6) .
C8 C9 1.378(6) .
C8 H8 0.9300 .
C9 C10 1.392(6) .
C9 H9 0.9300 .
C10 H10 0.9300 .
C11 C12 1.458(6) .
C13 C14 1.475(5) .
C14 C15 1.394(6) .
C14 C19 1.406(6) .
C15 C16 1.391(6) .
C15 H15 0.9300 .
C16 C17 1.380(7) .
C16 H16 0.9300 .
C17 C18 1.385(6) .
C17 H17 0.9300 .
C18 C19 1.397(6) .
C18 H18 0.9300 .
C20 C21 1.498(6) .
C21 C22 1.525(5) .
C21 H21A 0.9700 .
C21 H21B 0.9700 .
C22 C23 1.533(6) .
C22 H22A 0.9700 .
C22 H22B 0.9700 .
C23 C24 1.502(6) .
C23 H23A 0.9700 .
C23 H23B 0.9700 .
C24 Eu1 2.902(4) 1_455

loop_
_geom_torsion_atom_site_label_1
_geom_torsion_atom_site_label_2
_geom_torsion_atom_site_label_3
_geom_torsion_atom_site_label_4
_geom_torsion
_geom_torsion_site_symmetry_1
_geom_torsion_site_symmetry_4
O4 Eu1 N1 C1 -169.0(3) . .
O7 Eu1 N1 C1 34.4(5) 3 .
O5 Eu1 N1 C1 -13.3(4) 3_655 .
O6 Eu1 N1 C1 -98.0(4) 1_655 .
O2 Eu1 N1 C1 115.7(4) 2_645 .
N2 Eu1 N1 C1 -177.6(4) . .
O7 Eu1 N1 C1 -73.7(4) 1_655 .
O1 Eu1 N1 C1 61.8(4) 2_645 .
C24 Eu1 N1 C1 -84.6(4) 1_655 .
S1 Eu1 N1 C1 89.3(4) 2_645 .
Eu1 Eu1 N1 C1 -39.8(4) 3_655 .
O4 Eu1 N1 C12 14.0(4) . .
O7 Eu1 N1 C12 -142.5(3) 3 .
O5 Eu1 N1 C12 169.8(3) 3_655 .
O6 Eu1 N1 C12 85.1(3) 1_655 .
O2 Eu1 N1 C12 -61.2(3) 2_645 .
N2 Eu1 N1 C12 5.4(3) . .
O7 Eu1 N1 C12 109.4(3) 1_655 .
O1 Eu1 N1 C12 -115.1(3) 2_645 .
C24 Eu1 N1 C12 98.5(3) 1_655 .
S1 Eu1 N1 C12 -87.6(3) 2_645 .
Eu1 Eu1 N1 C12 143.3(3) 3_655 .
O4 Eu1 N2 C10 9.8(3) . .
O7 Eu1 N2 C10 -25.9(4) 3 .
O5 Eu1 N2 C10 159.4(3) 3_655 .
O6 Eu1 N2 C10 103.9(3) 1_655 .
O2 Eu1 N2 C10 -82.6(3) 2_645 .
N1 Eu1 N2 C10 -176.1(4) . .
O7 Eu1 N2 C10 71.8(3) 1_655 .
O1 Eu1 N2 C10 -114.6(3) 2_645 .
C24 Eu1 N2 C10 90.3(3) 1_655 .
S1 Eu1 N2 C10 -98.6(3) 2_645 .
Eu1 Eu1 N2 C10 39.4(4) 3_655 .
O4 Eu1 N2 C11 177.5(3) . .
O7 Eu1 N2 C11 141.8(3) 3 .
O5 Eu1 N2 C11 -32.8(4) 3_655 .
O6 Eu1 N2 C11 -88.4(3) 1_655 .
O2 Eu1 N2 C11 85.2(3) 2_645 .
N1 Eu1 N2 C11 -8.3(3) . .
O7 Eu1 N2 C11 -120.5(3) 1_655 .
O1 Eu1 N2 C11 53.2(3) 2_645 .
C24 Eu1 N2 C11 -101.9(3) 1_655 .
S1 Eu1 N2 C11 69.1(3) 2_645 .
Eu1 Eu1 N2 C11 -152.9(2) 3_655 .
O3 S1 O1 Eu1 125.53(16) . 2_655
O2 S1 O1 Eu1 -0.50(18) . 2_655
C19 S1 O1 Eu1 -115.64(16) . 2_655
O1 S1 O2 Eu1 0.6(2) . 2_655
O3 S1 O2 Eu1 -126.65(17) . 2_655
C19 S1 O2 Eu1 115.79(17) . 2_655
O7 Eu1 O4 C20 -31.8(4) 3 .
O5 Eu1 O4 C20 17.6(5) 3_655 .
O6 Eu1 O4 C20 96.2(4) 1_655 .
O2 Eu1 O4 C20 -124.5(5) 2_645 .
N1 Eu1 O4 C20 161.7(4) . .
N2 Eu1 O4 C20 169.6(5) . .
O7 Eu1 O4 C20 47.7(4) 1_655 .
O1 Eu1 O4 C20 -87.3(5) 2_645 .
C24 Eu1 O4 C20 72.2(4) 1_655 .
S1 Eu1 O4 C20 -108.0(4) 2_645 .
Eu1 Eu1 O4 C20 10.3(4) 3_655 .
C12 N1 C1 C2 0.6(8) . .
Eu1 N1 C1 C2 -176.4(4) . .
N1 C1 C2 C3 0.8(9) . .
C1 C2 C3 C4 -0.6(9) . .
C2 C3 C4 C12 -0.8(8) . .
C2 C3 C4 C5 173.8(5) . .
C13 N3 C5 C6 1.8(5) . .
C13 N3 C5 C4 -171.1(4) . .
C3 C4 C5 C6 -173.4(5) . .
C12 C4 C5 C6 1.3(7) . .
C3 C4 C5 N3 -1.8(8) . .
C12 C4 C5 N3 172.9(4) . .
N3 C5 C6 N4 -1.0(5) . .
C4 C5 C6 N4 172.3(4) . .
N3 C5 C6 C7 -179.7(4) . .
C4 C5 C6 C7 -6.3(7) . .
C13 N4 C6 C5 -0.2(5) . .
C13 N4 C6 C7 178.3(4) . .
C5 C6 C7 C8 -176.1(4) . .
N4 C6 C7 C8 5.5(7) . .
C5 C6 C7 C11 5.4(6) . .
N4 C6 C7 C11 -173.0(4) . .
C11 C7 C8 C9 -0.2(6) . .
C6 C7 C8 C9 -178.7(4) . .
C7 C8 C9 C10 0.8(7) . .
C11 N2 C10 C9 -0.7(7) . .
Eu1 N2 C10 C9 167.2(4) . .
C8 C9 C10 N2 -0.3(8) . .
C10 N2 C11 C7 1.3(6) . .
Eu1 N2 C11 C7 -167.0(3) . .
C10 N2 C11 C12 178.9(4) . .
Eu1 N2 C11 C12 10.6(5) . .
C8 C7 C11 N2 -0.8(6) . .
C6 C7 C11 N2 177.8(4) . .
C8 C7 C11 C12 -178.4(4) . .
C6 C7 C11 C12 0.2(6) . .
C1 N1 C12 C4 -2.2(6) . .
Eu1 N1 C12 C4 174.8(3) . .
C1 N1 C12 C11 -179.5(4) . .
Eu1 N1 C12 C11 -2.5(5) . .
C3 C4 C12 N1 2.3(7) . .
C5 C4 C12 N1 -172.8(4) . .
C3 C4 C12 C11 179.6(4) . .
C5 C4 C12 C11 4.5(6) . .
N2 C11 C12 N1 -5.5(6) . .
C7 C11 C12 N1 172.1(4) . .
N2 C11 C12 C4 177.1(4) . .
C7 C11 C12 C4 -5.2(6) . .
C6 N4 C13 N3 1.3(5) . .
C6 N4 C13 C14 178.2(4) . .
C5 N3 C13 N4 -2.0(5) . .
C5 N3 C13 C14 -178.9(4) . .
N4 C13 C14 C15 -30.1(6) . .
N3 C13 C14 C15 146.4(4) . .
N4 C13 C14 C19 151.4(4) . .
N3 C13 C14 C19 -32.2(7) . .
C19 C14 C15 C16 1.7(7) . .
C13 C14 C15 C16 -177.0(4) . .
C14 C15 C16 C17 1.8(7) . .
C15 C16 C17 C18 -3.1(7) . .
C16 C17 C18 C19 0.9(7) . .
C17 C18 C19 C14 2.6(7) . .
C17 C18 C19 S1 -172.8(4) . .
C15 C14 C19 C18 -3.8(6) . .
C13 C14 C19 C18 174.7(4) . .
C15 C14 C19 S1 171.3(3) . .
C13 C14 C19 S1 -10.2(6) . .
O1 S1 C19 C18 122.0(4) . .
O3 S1 C19 C18 -114.7(4) . .
O2 S1 C19 C18 6.0(4) . .
Eu1 S1 C19 C18 58.5(4) 2_655 .
O1 S1 C19 C14 -53.2(4) . .
O3 S1 C19 C14 70.1(4) . .
O2 S1 C19 C14 -169.1(4) . .
Eu1 S1 C19 C14 -116.7(3) 2_655 .
Eu1 O5 C20 O4 -4.9(7) 3_655 .
Eu1 O5 C20 C21 176.0(3) 3_655 .
Eu1 O4 C20 O5 -8.8(7) . .
Eu1 O4 C20 C21 170.3(3) . .
O5 C20 C21 C22 -10.5(6) . .
O4 C20 C21 C22 170.4(4) . .
C20 C21 C22 C23 -175.2(4) . .
C21 C22 C23 C24 -65.8(5) . .
Eu1 O6 C24 O7 10.0(4) 1_455 .
Eu1 O6 C24 C23 -165.3(3) 1_455 .
Eu1 O7 C24 O6 -157.9(8) 3 .
Eu1 O7 C24 O6 -9.1(4) 1_455 .
Eu1 O7 C24 C23 17.5(12) 3 .
Eu1 O7 C24 C23 166.4(3) 1_455 .
Eu1 O7 C24 Eu1 -148.9(10) 3 1_455
C22 C23 C24 O6 96.1(4) . .
C22 C23 C24 O7 -79.3(4) . .
C22 C23 C24 Eu1 28.0(14) . 1_455
